data_1547939
loop_
_publ_author_name
'Lim, Ngiap-Kie'
'Weiss, Patrick'
'Li, Beryl X.'
'McCulley, Christina H.'
'Hare, Stephanie R.'
'Bensema, Bronwyn L.'
'Palazzo, Teresa A.'
'Tantillo, Dean J.'
'Zhang, Haiming'
'Gosselin, Francis'

_publ_section_title
;
 Synthesis of Highly Stereodefined Tetrasubstituted Acyclic All-Carbon
 Olefins via a Syn-Elimination Approach.
;
_journal_issue 22
_journal_name_full 'Organic letters'
_journal_page_first 6212
_journal_page_last 6215
_journal_paper_doi 10.1021/acs.orglett.7b03141
_journal_volume 19
_journal_year 2017
_chemical_absolute_configuration ad
_chemical_formula_sum 'C20 H20 O S'
_chemical_formula_weight 308.42
_chemical_name_common 71452-17
_chemical_name_systematic gene865
_space_group.centring_type P

_space_group_crystal_system orthorhombic
_space_group_IT_number 19
_space_group_name_Hall 'P 2ac 2ab'
_space_group_name_H-M_alt 'P 21 21 21'
_symmetry_space_group_name_Hall 'P 2ac 2ab'
_symmetry_space_group_name_H-M 'P 21 21 21'
_atom_sites_solution_hydrogens geom
_atom_sites_solution_primary iterative
_atom_sites_solution_secondary difmap
_audit_creation_method SHELXL-2016/6
_cell_angle_alpha 90
_cell_angle_beta 90
_cell_angle_gamma 90
_cell_formula_units_Z 8
_cell_length_a 5.9092(3)
_cell_length_b 13.9608(5)
_cell_length_c 39.1514(16)
_cell_measurement_reflns_used 9384
_cell_measurement_temperature 100(2)
_cell_measurement_theta_max 25.26
_cell_measurement_theta_min 2.54
_cell_volume 3229.9(2)
_computing_cell_refinement 'Bruker SAINT'
_computing_data_collection 'Bruker APEX2'
_computing_data_reduction 'Bruker SAINT'
_computing_molecular_graphics ORTEP-32
_computing_publication_material WinGX
_computing_structure_refinement SHELXL-2016
_computing_structure_solution SHELXT-2014
_diffrn_ambient_temperature 100(2)
_diffrn_detector_area_resol_mean 8.366
_diffrn_measured_fraction_theta_full 0.997
_diffrn_measured_fraction_theta_max 0.996
_diffrn_measurement_device_type 'Bruker APEX-II CCD'
_diffrn_measurement_method '\f and \w scans'
_diffrn_radiation_type MoK\a
_diffrn_radiation_wavelength 0.71073
_diffrn_reflns_av_R_equivalents 0.0429
_diffrn_reflns_av_unetI/netI 0.0542
_diffrn_reflns_Laue_measured_fraction_full 0.997
_diffrn_reflns_Laue_measured_fraction_max 0.996
_diffrn_reflns_limit_h_max 7
_diffrn_reflns_limit_h_min -5
_diffrn_reflns_limit_k_max 16
_diffrn_reflns_limit_k_min -16
_diffrn_reflns_limit_l_max 38
_diffrn_reflns_limit_l_min -47
_diffrn_reflns_number 20633
_diffrn_reflns_point_group_measured_fraction_full 0.995
_diffrn_reflns_point_group_measured_fraction_max 0.993
_diffrn_reflns_theta_full 25.000
_diffrn_reflns_theta_max 25.283
_diffrn_reflns_theta_min 1.549
_diffrn_source 'microfocus sealed tube'
_exptl_absorpt_coefficient_mu 0.200
_exptl_absorpt_correction_T_max 0.928
_exptl_absorpt_correction_T_min 0.797
_exptl_absorpt_correction_type multi-scan
_exptl_absorpt_process_details SADABS
_exptl_crystal_colour colorless
_exptl_crystal_density_diffrn 1.269
_exptl_crystal_description blade
_exptl_crystal_F_000 1312
_exptl_crystal_size_max 0.100
_exptl_crystal_size_mid 0.050
_exptl_crystal_size_min 0.030
_refine_diff_density_max 0.272
_refine_diff_density_min -0.209
_refine_diff_density_rms 0.042
_refine_ls_abs_structure_details
; 
 Flack x determined using 1660 quotients [(I+)-(I-)]/[(I+)+(I-)] 
 (Parsons, Flack and Wagner, Acta Cryst. B69 (2013) 249-259). 
;
_refine_ls_abs_structure_Flack -0.05(4)
_refine_ls_extinction_method none
_refine_ls_goodness_of_fit_ref 1.040
_refine_ls_hydrogen_treatment constr
_refine_ls_matrix_type full
_refine_ls_number_parameters 415
_refine_ls_number_reflns 5808
_refine_ls_number_restraints 3
_refine_ls_restrained_S_all 1.041
_refine_ls_R_factor_all 0.0579
_refine_ls_R_factor_gt 0.0436
_refine_ls_shift/su_max 0.001
_refine_ls_shift/su_mean 0.000
_refine_ls_structure_factor_coef Fsqd
_refine_ls_weighting_details 'w=1/[\s^2^(Fo^2^)+(0.0497P)^2^+0.1762P] where P=(Fo^2^+2Fc^2^)/3'
_refine_ls_weighting_scheme calc
_refine_ls_wR_factor_gt 0.0909
_refine_ls_wR_factor_ref 0.0963
_reflns_Friedel_coverage 0.718
_reflns_Friedel_fraction_full 0.992
_reflns_Friedel_fraction_max 0.988
_reflns_number_gt 4833
_reflns_number_total 5808
_reflns_threshold_expression 'I > 2\s(I)'
_cod_data_source_file ol7b03141_si_020.cif
_cod_data_source_block 71452-17
_cod_depositor_comments
;
The following automatic conversions were performed:

'_space_group.centring_type' value 'primitive' was replaced with the
value 'P' as specified in the replacement file
'/home/antanas/src/cod-tools/trunk/data/replacement-values/replacement_values.lst'.

Automatic conversion script
Id: cif_fix_values 5642 2017-10-24 12:04:52Z antanas 

 Adding full bibliography for 1547906--1547941.cif.
;
_cod_database_code 1547939
_shelx_shelxl_version_number 2016/6
_shelx_space_group_comment
; 
The symmetry employed for this shelxl refinement is uniquely defined 
by the following loop, which should always be used as a source of 
symmetry information in preference to the above space-group names. 
They are only intended as comments. 
;
_shelx_estimated_absorpt_t_min 0.980
_shelx_estimated_absorpt_t_max 0.994

loop_
_space_group_symop_operation_xyz
'x, y, z'
'-x+1/2, -y, z+1/2'
'-x, y+1/2, -z+1/2'
'x+1/2, -y+1/2, -z'

loop_
_atom_site_label
_atom_site_type_symbol
_atom_site_fract_x
_atom_site_fract_y
_atom_site_fract_z
_atom_site_U_iso_or_equiv
_atom_site_adp_type
_atom_site_occupancy
_atom_site_site_symmetry_order
_atom_site_calc_flag
_atom_site_refinement_flags_posn
_atom_site_refinement_flags_adp
_atom_site_refinement_flags_occupancy
_atom_site_disorder_assembly
_atom_site_disorder_group
C1 C 0.7904(5) 0.0677(2) 0.44842(8) 0.0237(8) Uani 1 1 d . . . . .
C2 C 0.9224(6) 0.05865(19) 0.48245(7) 0.0226(7) Uani 1 1 d . . . . .
H2 H 1.084994 0.048914 0.476295 0.027 Uiso 1 1 calc R U . . .
C3 C 0.9119(6) 0.1489(2) 0.50481(8) 0.0292(8) Uani 1 1 d . . . . .
H3A H 0.947606 0.205572 0.490614 0.035 Uiso 1 1 calc R U . . .
H3B H 0.755946 0.156695 0.513637 0.035 Uiso 1 1 calc R U . . .
C4 C 1.0751(7) 0.1447(2) 0.53466(7) 0.0352(9) Uani 1 1 d . . . . .
H4A H 1.039336 0.089190 0.548976 0.053 Uiso 1 1 calc R U . . .
H4B H 1.061333 0.203423 0.548243 0.053 Uiso 1 1 calc R U . . .
H4C H 1.230281 0.138961 0.526058 0.053 Uiso 1 1 calc R U . . .
C5 C 0.8498(5) -0.02901(19) 0.50288(7) 0.0206(7) Uani 1 1 d . . . . .
C6 C 0.6476(6) -0.0308(2) 0.52137(8) 0.0295(8) Uani 1 1 d . . . . .
H6 H 0.552470 0.024110 0.521442 0.035 Uiso 1 1 calc R U . . .
C7 C 0.5837(6) -0.1116(2) 0.53966(7) 0.0317(8) Uani 1 1 d . . . . .
H7 H 0.444471 -0.112165 0.551791 0.038 Uiso 1 1 calc R U . . .
C8 C 0.7220(6) -0.1909(2) 0.54020(8) 0.0306(9) Uani 1 1 d . . . . .
H8 H 0.678746 -0.246066 0.552840 0.037 Uiso 1 1 calc R U . . .
C9 C 0.9224(7) -0.1904(2) 0.52248(8) 0.0312(9) Uani 1 1 d . . . . .
H9 H 1.018721 -0.244811 0.523111 0.037 Uiso 1 1 calc R U . . .
C10 C 0.9845(6) -0.1104(2) 0.50363(7) 0.0263(8) Uani 1 1 d . . . . .
H10 H 1.121812 -0.111393 0.491006 0.032 Uiso 1 1 calc R U . . .
C11 C 0.8024(6) -0.0261(2) 0.42801(7) 0.0232(8) Uani 1 1 d . . . . .
C12 C 0.6228(6) -0.0893(2) 0.42697(8) 0.0313(8) Uani 1 1 d . . . . .
H12 H 0.486652 -0.074351 0.438720 0.038 Uiso 1 1 calc R U . . .
C13 C 0.6396(7) -0.1748(2) 0.40885(8) 0.0345(9) Uani 1 1 d . . . . .
H13 H 0.514293 -0.217390 0.408075 0.041 Uiso 1 1 calc R U . . .
C14 C 0.8366(7) -0.1980(2) 0.39207(8) 0.0330(9) Uani 1 1 d . . . . .
H14 H 0.848743 -0.256924 0.380090 0.040 Uiso 1 1 calc R U . . .
C15 C 1.0160(7) -0.1351(2) 0.39274(8) 0.0309(8) Uani 1 1 d . . . . .
H15 H 1.151583 -0.150148 0.380866 0.037 Uiso 1 1 calc R U . . .
C16 C 0.9991(6) -0.0494(2) 0.41081(7) 0.0273(8) Uani 1 1 d . . . . .
H16 H 1.124013 -0.006612 0.411322 0.033 Uiso 1 1 calc R U . . .
C17 C 0.8746(6) 0.1493(2) 0.42604(7) 0.0246(7) Uani 1 1 d . . . . .
C18 C 0.7403(6) 0.1900(2) 0.39965(7) 0.0285(8) Uani 1 1 d D . . . .
H18 H 0.591324 0.169590 0.394158 0.034 Uiso 1 1 calc R U . A 1
C19 C 0.850(2) 0.2606(7) 0.3835(3) 0.0310(12) Uani 0.889(4) 1 d . . P B 1
H19 H 0.784679 0.295656 0.365179 0.037 Uiso 0.889(4) 1 calc R U P B 1
C19A C 1.123(9) 0.246(3) 0.4005(7) 0.0363(4) Uani 0.111(4) 1 d D . P B 2
H19A H 1.269992 0.267439 0.394249 0.044 Uiso 0.111(4) 1 calc R U P B 2
C20 C 1.0816(6) 0.1919(2) 0.42762(9) 0.0349(9) Uani 1 1 d D . . . .
H20 H 1.196476 0.173313 0.443257 0.042 Uiso 1 1 calc R U . B 1
C21 C 0.5712(5) 0.5503(2) 0.26271(7) 0.0195(7) Uani 1 1 d . . . . .
C22 C 0.7289(6) 0.61004(19) 0.28690(7) 0.0211(7) Uani 1 1 d . . . . .
H22 H 0.886133 0.584763 0.284056 0.025 Uiso 1 1 calc R U . . .
C23 C 0.7336(6) 0.7171(2) 0.27706(8) 0.0253(8) Uani 1 1 d . . . . .
H23A H 0.747970 0.722711 0.251943 0.030 Uiso 1 1 calc R U . . .
H23B H 0.588252 0.746962 0.283780 0.030 Uiso 1 1 calc R U . . .
C24 C 0.9261(6) 0.7714(2) 0.29381(8) 0.0300(8) Uani 1 1 d . . . . .
H24A H 0.911794 0.766952 0.318696 0.045 Uiso 1 1 calc R U . . .
H24B H 0.920252 0.838809 0.286874 0.045 Uiso 1 1 calc R U . . .
H24C H 1.070859 0.743541 0.286684 0.045 Uiso 1 1 calc R U . . .
C25 C 0.6637(5) 0.59617(19) 0.32414(7) 0.0206(7) Uani 1 1 d . . . . .
C26 C 0.4626(6) 0.6308(2) 0.33764(8) 0.0256(8) Uani 1 1 d . . . . .
H26 H 0.363831 0.666946 0.323467 0.031 Uiso 1 1 calc R U . . .
C27 C 0.4027(6) 0.6140(2) 0.37121(7) 0.0279(8) Uani 1 1 d . . . . .
H27 H 0.263725 0.638351 0.379788 0.034 Uiso 1 1 calc R U . . .
C28 C 0.5430(6) 0.5623(2) 0.39227(8) 0.0309(9) Uani 1 1 d . . . . .
H28 H 0.500804 0.550383 0.415290 0.037 Uiso 1 1 calc R U . . .
C29 C 0.7463(6) 0.5277(2) 0.37974(8) 0.0303(8) Uani 1 1 d . . . . .
H29 H 0.844935 0.492443 0.394192 0.036 Uiso 1 1 calc R U . . .
C30 C 0.8058(6) 0.5449(2) 0.34573(7) 0.0237(7) Uani 1 1 d . . . . .
H30 H 0.945626 0.521181 0.337245 0.028 Uiso 1 1 calc R U . . .
C31 C 0.5390(5) 0.4502(2) 0.27734(7) 0.0206(7) Uani 1 1 d . . . . .
C32 C 0.3406(6) 0.4244(2) 0.29405(7) 0.0263(8) Uani 1 1 d . . . . .
H32 H 0.217633 0.468177 0.294810 0.032 Uiso 1 1 calc R U . . .
C33 C 0.3195(6) 0.3360(2) 0.30957(8) 0.0318(8) Uani 1 1 d . . . . .
H33 H 0.182506 0.319205 0.320771 0.038 Uiso 1 1 calc R U . . .
C34 C 0.4966(7) 0.2723(2) 0.30879(8) 0.0328(9) Uani 1 1 d . . . . .
H34 H 0.483175 0.212032 0.319843 0.039 Uiso 1 1 calc R U . . .
C35 C 0.6944(6) 0.2960(2) 0.29193(8) 0.0277(8) Uani 1 1 d . . . . .
H35 H 0.816192 0.251577 0.291181 0.033 Uiso 1 1 calc R U . . .
C36 C 0.7153(6) 0.3845(2) 0.27610(7) 0.0226(7) Uani 1 1 d . . . . .
H36 H 0.851007 0.400237 0.264348 0.027 Uiso 1 1 calc R U . . .
C37 C 0.6602(5) 0.54284(19) 0.22644(7) 0.0206(7) Uani 1 1 d . . . . .
C38 C 0.5222(6) 0.5089(2) 0.19943(7) 0.0258(8) Uani 1 1 d D . . . .
H38 H 0.369329 0.489846 0.202676 0.031 Uiso 1 1 calc R U . C 1
C39 C 0.624(4) 0.5058(14) 0.1692(3) 0.0304(14) Uani 0.776(4) 1 d . . P D 1
H39 H 0.553651 0.484924 0.148691 0.036 Uiso 0.776(4) 1 calc R U P D 1
C39A C 0.901(6) 0.5504(19) 0.1831(5) 0.0278(4) Uani 0.224(4) 1 d . . P D 2
H39A H 1.041758 0.559859 0.171918 0.033 Uiso 0.224(4) 1 calc R U P D 2
C40 C 0.8743(6) 0.5638(2) 0.21497(7) 0.0268(8) Uani 1 1 d . . . . .
H40 H 0.992479 0.586067 0.229375 0.032 Uiso 1 1 calc R U . D 1
O1 O 0.5565(4) 0.08911(15) 0.45596(5) 0.0283(5) Uani 1 1 d . . . . .
H1 H 0.515046 0.057481 0.473106 0.042 Uiso 1 1 calc R U . . .
O2 O 0.3508(4) 0.59445(14) 0.26131(5) 0.0269(5) Uani 1 1 d . . . . .
H2A H 0.360261 0.647366 0.251204 0.040 Uiso 1 1 calc R U . . .
S1 S 1.1134(2) 0.28225(7) 0.39856(3) 0.0363(4) Uani 0.889(4) 1 d . . P B 1
S2 S 0.9058(3) 0.54548(11) 0.17217(3) 0.0278(4) Uani 0.776(4) 1 d . . P D 1
S1A S 0.865(5) 0.2773(17) 0.3764(6) 0.0310(12) Uani 0.111(4) 1 d D . P B 2
S2A S 0.652(3) 0.5124(12) 0.1611(3) 0.0304(14) Uani 0.224(4) 1 d D . P D 2

loop_
_atom_site_aniso_label
_atom_site_aniso_U_11
_atom_site_aniso_U_22
_atom_site_aniso_U_33
_atom_site_aniso_U_23
_atom_site_aniso_U_13
_atom_site_aniso_U_12
C1 0.0162(18) 0.0296(17) 0.0252(17) 0.0008(13) 0.0009(16) 0.0011(14)
C2 0.0180(18) 0.0231(14) 0.0267(16) 0.0014(13) -0.0019(16) 0.0014(14)
C3 0.028(2) 0.0237(15) 0.0357(19) -0.0041(14) -0.0004(19) -0.0005(16)
C4 0.051(3) 0.0238(16) 0.0313(18) -0.0018(14) -0.003(2) 0.0006(17)
C5 0.0204(18) 0.0254(15) 0.0159(14) -0.0028(12) -0.0022(15) -0.0026(14)
C6 0.028(2) 0.0336(17) 0.0266(17) 0.0001(14) -0.0021(18) 0.0055(17)
C7 0.026(2) 0.047(2) 0.0227(17) -0.0006(15) 0.0012(17) -0.0082(18)
C8 0.045(3) 0.0281(17) 0.0187(17) -0.0022(13) -0.0015(18) -0.0097(17)
C9 0.046(3) 0.0233(16) 0.0244(17) -0.0004(13) 0.003(2) 0.0019(16)
C10 0.029(2) 0.0274(16) 0.0221(16) -0.0035(13) 0.0031(17) 0.0031(15)
C11 0.025(2) 0.0285(17) 0.0161(15) 0.0068(13) -0.0048(16) -0.0006(15)
C12 0.026(2) 0.0381(18) 0.0300(17) 0.0049(15) -0.0003(18) -0.0027(18)
C13 0.036(2) 0.0334(18) 0.0344(19) 0.0007(15) -0.005(2) -0.0124(18)
C14 0.052(3) 0.0277(16) 0.0195(17) 0.0022(14) -0.0032(19) -0.0029(18)
C15 0.040(2) 0.0295(17) 0.0233(17) 0.0024(14) 0.0078(18) 0.0002(17)
C16 0.028(2) 0.0284(16) 0.0256(17) 0.0025(14) 0.0016(17) -0.0027(16)
C17 0.027(2) 0.0239(15) 0.0234(16) 0.0005(13) 0.0030(17) 0.0067(16)
C18 0.036(2) 0.0271(16) 0.0223(17) -0.0055(14) -0.0018(18) 0.0054(16)
C19 0.047(3) 0.026(4) 0.020(5) 0.011(2) -0.004(3) 0.006(3)
C19A 0.0385(7) 0.0326(6) 0.0377(6) 0.0148(5) -0.0001(6) -0.0009(7)
C20 0.028(2) 0.0365(18) 0.040(2) 0.0175(16) -0.0001(19) 0.0023(17)
C21 0.0161(18) 0.0242(14) 0.0183(15) 0.0008(12) -0.0021(14) 0.0030(14)
C22 0.0198(18) 0.0223(15) 0.0212(16) -0.0010(13) -0.0035(15) 0.0012(13)
C23 0.028(2) 0.0250(16) 0.0226(16) 0.0002(13) 0.0010(16) 0.0038(15)
C24 0.039(2) 0.0266(16) 0.0247(16) -0.0017(13) 0.0008(18) -0.0019(17)
C25 0.0194(18) 0.0215(14) 0.0210(15) -0.0031(13) -0.0003(16) -0.0017(14)
C26 0.022(2) 0.0301(16) 0.0246(17) -0.0023(13) -0.0025(16) 0.0018(15)
C27 0.026(2) 0.0322(17) 0.0255(17) -0.0089(14) 0.0044(18) -0.0043(16)
C28 0.045(2) 0.0278(16) 0.0202(17) -0.0016(14) 0.0050(18) -0.0044(17)
C29 0.038(2) 0.0281(17) 0.0250(17) 0.0017(14) -0.0002(18) 0.0077(16)
C30 0.026(2) 0.0211(15) 0.0237(16) -0.0038(13) 0.0018(16) 0.0020(15)
C31 0.0217(19) 0.0249(15) 0.0153(15) -0.0071(13) -0.0039(15) 0.0003(15)
C32 0.023(2) 0.0358(18) 0.0202(15) -0.0057(13) -0.0007(16) -0.0023(16)
C33 0.028(2) 0.043(2) 0.0240(17) -0.0009(15) 0.0035(17) -0.0132(18)
C34 0.048(2) 0.0310(17) 0.0197(17) 0.0032(14) -0.0100(19) -0.0121(18)
C35 0.031(2) 0.0266(17) 0.0260(17) -0.0047(14) -0.0074(18) 0.0005(16)
C36 0.0219(19) 0.0273(16) 0.0188(16) -0.0037(13) -0.0007(16) -0.0018(14)
C37 0.0236(19) 0.0180(13) 0.0201(15) -0.0010(12) -0.0007(16) 0.0027(15)
C38 0.0220(19) 0.0318(16) 0.0236(17) -0.0002(14) -0.0011(16) -0.0020(15)
C39 0.032(4) 0.038(2) 0.022(4) -0.005(3) 0.004(3) 0.002(2)
C39A 0.0314(7) 0.0359(6) 0.0162(7) -0.0026(7) 0.0027(9) -0.0028(5)
C40 0.028(2) 0.0301(16) 0.0223(17) -0.0014(13) -0.0002(17) 0.0005(17)
O1 0.0214(14) 0.0348(12) 0.0287(12) 0.0060(10) 0.0026(11) 0.0032(10)
O2 0.0231(14) 0.0315(11) 0.0263(12) 0.0005(9) -0.0030(11) 0.0077(11)
S1 0.0385(7) 0.0326(6) 0.0377(6) 0.0148(5) -0.0001(6) -0.0009(7)
S2 0.0314(7) 0.0359(6) 0.0162(7) -0.0026(7) 0.0027(9) -0.0028(5)
S1A 0.047(3) 0.026(4) 0.020(5) 0.011(2) -0.004(3) 0.006(3)
S2A 0.032(4) 0.038(2) 0.022(4) -0.005(3) 0.004(3) 0.002(2)

loop_
_atom_type_symbol
_atom_type_description
_atom_type_scat_dispersion_real
_atom_type_scat_dispersion_imag
_atom_type_scat_source
C C 0.0033 0.0016 'International Tables Vol C Tables 4.2.6.8 and 6.1.1.4'
H H 0.0000 0.0000 'International Tables Vol C Tables 4.2.6.8 and 6.1.1.4'
O O 0.0106 0.0060 'International Tables Vol C Tables 4.2.6.8 and 6.1.1.4'
S S 0.1246 0.1234 'International Tables Vol C Tables 4.2.6.8 and 6.1.1.4'

loop_
_geom_angle_atom_site_label_1
_geom_angle_atom_site_label_2
_geom_angle_atom_site_label_3
_geom_angle
O1 C1 C17 106.0(3)
O1 C1 C11 109.1(3)
C17 C1 C11 108.9(2)
O1 C1 C2 108.8(2)
C17 C1 C2 113.1(3)
C11 C1 C2 110.8(2)
C5 C2 C3 110.4(2)
C5 C2 C1 112.1(2)
C3 C2 C1 113.8(2)
C5 C2 H2 106.7
C3 C2 H2 106.7
C1 C2 H2 106.7
C4 C3 C2 112.5(2)
C4 C3 H3A 109.1
C2 C3 H3A 109.1
C4 C3 H3B 109.1
C2 C3 H3B 109.1
H3A C3 H3B 107.8
C3 C4 H4A 109.5
C3 C4 H4B 109.5
H4A C4 H4B 109.5
C3 C4 H4C 109.5
H4A C4 H4C 109.5
H4B C4 H4C 109.5
C10 C5 C6 117.7(3)
C10 C5 C2 120.5(3)
C6 C5 C2 121.8(3)
C7 C6 C5 120.9(3)
C7 C6 H6 119.5
C5 C6 H6 119.5
C8 C7 C6 120.0(3)
C8 C7 H7 120.0
C6 C7 H7 120.0
C9 C8 C7 120.0(3)
C9 C8 H8 120.0
C7 C8 H8 120.0
C8 C9 C10 120.1(3)
C8 C9 H9 119.9
C10 C9 H9 119.9
C9 C10 C5 121.2(3)
C9 C10 H10 119.4
C5 C10 H10 119.4
C12 C11 C16 118.8(3)
C12 C11 C1 121.7(3)
C16 C11 C1 119.5(3)
C11 C12 C13 120.5(3)
C11 C12 H12 119.7
C13 C12 H12 119.7
C14 C13 C12 120.4(3)
C14 C13 H13 119.8
C12 C13 H13 119.8
C13 C14 C15 119.5(3)
C13 C14 H14 120.2
C15 C14 H14 120.2
C14 C15 C16 120.1(3)
C14 C15 H15 119.9
C16 C15 H15 119.9
C11 C16 C15 120.6(3)
C11 C16 H16 119.7
C15 C16 H16 119.7
C20 C17 C18 111.1(3)
C20 C17 C1 126.5(3)
C18 C17 C1 122.4(3)
C19 C18 C17 111.6(6)
C17 C18 S1A 115.9(11)
C19 C18 H18 124.2
C17 C18 H18 124.2
C18 C19 S1 114.3(7)
C18 C19 H19 122.8
S1 C19 H19 122.8
C20 C19A S1A 113(3)
C20 C19A H19A 123.5
S1A C19A H19A 123.5
C19A C20 C17 112(2)
C17 C20 S1 113.0(3)
C17 C20 H20 123.5
S1 C20 H20 123.5
O2 C21 C37 107.9(2)
O2 C21 C31 107.1(2)
C37 C21 C31 109.4(2)
O2 C21 C22 109.4(2)
C37 C21 C22 113.3(3)
C31 C21 C22 109.6(2)
C25 C22 C23 111.5(2)
C25 C22 C21 111.1(2)
C23 C22 C21 112.0(2)
C25 C22 H22 107.3
C23 C22 H22 107.3
C21 C22 H22 107.3
C24 C23 C22 112.9(3)
C24 C23 H23A 109.0
C22 C23 H23A 109.0
C24 C23 H23B 109.0
C22 C23 H23B 109.0
H23A C23 H23B 107.8
C23 C24 H24A 109.5
C23 C24 H24B 109.5
H24A C24 H24B 109.5
C23 C24 H24C 109.5
H24A C24 H24C 109.5
H24B C24 H24C 109.5
C26 C25 C30 117.7(3)
C26 C25 C22 122.5(3)
C30 C25 C22 119.7(3)
C27 C26 C25 121.5(3)
C27 C26 H26 119.2
C25 C26 H26 119.2
C28 C27 C26 120.4(3)
C28 C27 H27 119.8
C26 C27 H27 119.8
C27 C28 C29 119.6(3)
C27 C28 H28 120.2
C29 C28 H28 120.2
C28 C29 C30 119.7(3)
C28 C29 H29 120.1
C30 C29 H29 120.1
C25 C30 C29 121.0(3)
C25 C30 H30 119.5
C29 C30 H30 119.5
C36 C31 C32 118.5(3)
C36 C31 C21 120.0(3)
C32 C31 C21 121.4(3)
C33 C32 C31 121.0(3)
C33 C32 H32 119.5
C31 C32 H32 119.5
C34 C33 C32 120.0(3)
C34 C33 H33 120.0
C32 C33 H33 120.0
C33 C34 C35 120.1(3)
C33 C34 H34 120.0
C35 C34 H34 120.0
C34 C35 C36 120.1(3)
C34 C35 H35 120.0
C36 C35 H35 120.0
C35 C36 C31 120.4(3)
C35 C36 H36 119.8
C31 C36 H36 119.8
C40 C37 C38 110.9(3)
C40 C37 C21 127.6(3)
C38 C37 C21 121.4(3)
C39 C38 C37 114.5(11)
C37 C38 S2A 113.1(7)
C39 C38 H38 122.7
C37 C38 H38 122.7
C38 C39 S2 111.1(13)
C38 C39 H39 124.5
S2 C39 H39 124.5
C40 C39A S2A 115(2)
C40 C39A H39A 122.7
S2A C39A H39A 122.7
C39A C40 C37 113.8(15)
C37 C40 S2 112.9(2)
C37 C40 H40 123.5
S2 C40 H40 123.5
C1 O1 H1 109.5
C21 O2 H2A 109.5
C19 S1 C20 89.9(3)
C40 S2 C39 90.5(4)
C18 S1A C19A 85.1(12)
C38 S2A C39A 87.3(10)

loop_
_geom_bond_atom_site_label_1
_geom_bond_atom_site_label_2
_geom_bond_distance
C1 O1 1.445(4)
C1 C17 1.521(4)
C1 C11 1.536(4)
C1 C2 1.549(4)
C2 C5 1.524(4)
C2 C3 1.535(4)
C2 H2 1.0000
C3 C4 1.517(4)
C3 H3A 0.9900
C3 H3B 0.9900
C4 H4A 0.9800
C4 H4B 0.9800
C4 H4C 0.9800
C5 C10 1.388(4)
C5 C6 1.398(4)
C6 C7 1.389(4)
C6 H6 0.9500
C7 C8 1.377(5)
C7 H7 0.9500
C8 C9 1.373(5)
C8 H8 0.9500
C9 C10 1.388(4)
C9 H9 0.9500
C10 H10 0.9500
C11 C12 1.381(4)
C11 C16 1.382(5)
C12 C13 1.392(4)
C12 H12 0.9500
C13 C14 1.375(5)
C13 H13 0.9500
C14 C15 1.377(5)
C14 H14 0.9500
C15 C16 1.393(4)
C15 H15 0.9500
C16 H16 0.9500
C17 C20 1.362(5)
C17 C18 1.421(4)
C18 C19 1.337(8)
C18 S1A 1.691(7)
C18 H18 0.9500
C19 S1 1.694(12)
C19 H19 0.9500
C19A C20 1.328(7)
C19A S1A 1.85(6)
C19A H19A 0.9500
C20 S1 1.709(3)
C20 H20 0.9500
C21 O2 1.442(4)
C21 C37 1.518(4)
C21 C31 1.522(4)
C21 C22 1.569(4)
C22 C25 1.521(4)
C22 C23 1.544(4)
C22 H22 1.0000
C23 C24 1.516(4)
C23 H23A 0.9900
C23 H23B 0.9900
C24 H24A 0.9800
C24 H24B 0.9800
C24 H24C 0.9800
C25 C26 1.388(4)
C25 C30 1.390(4)
C26 C27 1.381(4)
C26 H26 0.9500
C27 C28 1.374(4)
C27 H27 0.9500
C28 C29 1.385(5)
C28 H28 0.9500
C29 C30 1.398(4)
C29 H29 0.9500
C30 H30 0.9500
C31 C36 1.389(4)
C31 C32 1.390(4)
C32 C33 1.381(4)
C32 H32 0.9500
C33 C34 1.373(5)
C33 H33 0.9500
C34 C35 1.382(5)
C34 H34 0.9500
C35 C36 1.388(4)
C35 H35 0.9500
C36 H36 0.9500
C37 C40 1.374(4)
C37 C38 1.417(4)
C38 C39 1.328(10)
C38 S2A 1.687(6)
C38 H38 0.9500
C39 S2 1.76(2)
C39 H39 0.9500
C39A C40 1.27(2)
C39A S2A 1.79(4)
C39A H39A 0.9500
C40 S2 1.705(3)
C40 H40 0.9500
O1 H1 0.8400
O2 H2A 0.8400
